data_7150514
loop_
_publ_author_name
'Boeyens, Jan C. A.'
'Cook, Leanne M.'
'Ding, Yunxiang'
'Fernandes, Manuel A.'
'Reid, David H.'

_publ_section_title
;
 Thermal oligomerisation of aryl isocyanides: formation of
 pyrazino[1,2-a:4,5-a?]diindoles and indigo diarylimines
;
_journal_issue 12
_journal_name_full 'Organic &amp;  Biomolecular Chemistry'
_journal_page_first 2168
_journal_paper_doi 10.1039/b302340k
_journal_volume 1
_journal_year 2003
_chemical_formula_moiety 'C28 H16 F4 N4'
_chemical_formula_sum 'C28 H16 F4 N4'
_chemical_formula_weight 484.45
_chemical_melting_point_gt 543.15
_chemical_name_common
;
5,5'-difluorophenylindigo--3,3'-bis(4-fluorophenylimine)
;
_chemical_name_systematic
; 
? 
;
_space_group_IT_number 2
_symmetry_cell_setting triclinic
_symmetry_space_group_name_Hall '-P 1'
_symmetry_space_group_name_H-M 'P -1'
_atom_sites_solution_hydrogens geom
_atom_sites_solution_primary direct
_atom_sites_solution_secondary difmap
_audit_creation_method SHELXL-97
_cell_angle_alpha 109.183(2)
_cell_angle_beta 101.783(2)
_cell_angle_gamma 98.254(2)
_cell_formula_units_Z 2
_cell_length_a 9.6207(11)
_cell_length_b 10.9214(13)
_cell_length_c 11.3237(13)
_cell_measurement_temperature 293(2)
_cell_volume 1071.1(2)
_computing_cell_refinement 'Bruker SMART'
_computing_data_collection 'Bruker SMART'
_computing_data_reduction 'Bruker SHELXTL'
_computing_molecular_graphics 'Bruker SHELXTL'
_computing_publication_material 'Bruker SHELXTL'
_computing_structure_refinement 'SHELXL-97 (Sheldrick, 1997)'
_computing_structure_solution 'SHELXS-97 (Sheldrick, 1990)'
_diffrn_ambient_temperature 293(2)
_diffrn_measured_fraction_theta_full 0.991
_diffrn_measured_fraction_theta_max 0.991
_diffrn_measurement_device_type 'CCD area detector'
_diffrn_measurement_method 'phi and omega scans'
_diffrn_radiation_monochromator graphite
_diffrn_radiation_source 'fine-focus sealed tube'
_diffrn_radiation_type MoK\a
_diffrn_radiation_wavelength 0.71073
_diffrn_reflns_av_R_equivalents 0.0279
_diffrn_reflns_av_sigmaI/netI 0.0588
_diffrn_reflns_limit_h_max 11
_diffrn_reflns_limit_h_min -11
_diffrn_reflns_limit_k_max 8
_diffrn_reflns_limit_k_min -13
_diffrn_reflns_limit_l_max 13
_diffrn_reflns_limit_l_min -13
_diffrn_reflns_number 6401
_diffrn_reflns_theta_full 25.99
_diffrn_reflns_theta_max 25.99
_diffrn_reflns_theta_min 1.98
_exptl_absorpt_coefficient_mu 0.115
_exptl_absorpt_correction_T_max 0.9920
_exptl_absorpt_correction_T_min 0.9674
_exptl_absorpt_correction_type multi-scan
_exptl_absorpt_process_details 'SADABS (Sheldrick, 1996)'
_exptl_crystal_colour black
_exptl_crystal_density_diffrn 1.502
_exptl_crystal_density_method 'not measured'
_exptl_crystal_description needle
_exptl_crystal_F_000 496
_exptl_crystal_size_max 0.29
_exptl_crystal_size_mid 0.13
_exptl_crystal_size_min 0.07
_refine_diff_density_max 0.230
_refine_diff_density_min -0.193
_refine_diff_density_rms 0.046
_refine_ls_extinction_coef 0.009(2)
_refine_ls_extinction_expression Fc^*^=kFc[1+0.001xFc^2^\l^3^/sin(2\q)]^-1/4^
_refine_ls_extinction_method SHELXL
_refine_ls_goodness_of_fit_ref 0.996
_refine_ls_hydrogen_treatment mixed
_refine_ls_matrix_type full
_refine_ls_number_parameters 326
_refine_ls_number_reflns 4160
_refine_ls_number_restraints 0
_refine_ls_restrained_S_all 0.996
_refine_ls_R_factor_all 0.1138
_refine_ls_R_factor_gt 0.0508
_refine_ls_shift/su_max 0.000
_refine_ls_shift/su_mean 0.000
_refine_ls_structure_factor_coef Fsqd
_refine_ls_weighting_details 'calc w=1/[\s^2^(Fo^2^)+(0.0702P)^2^+0.0000P] where P=(Fo^2^+2Fc^2^)/3'
_refine_ls_weighting_scheme calc
_refine_ls_wR_factor_gt 0.1222
_refine_ls_wR_factor_ref 0.1471
_reflns_number_gt 2227
_reflns_number_total 4160
_reflns_threshold_expression >2sigma(I)
_cod_data_source_file b302340k.txt
_cod_data_source_block mrd3_s
_cod_depositor_comments
;
The following automatic conversions were performed:
'_symmetry_cell_setting' value 'Triclinic' changed to 'triclinic'
according to '/home/adriana/struct/CIF-dictionaries/cif_core.dic'
dictionary named 'cif_core.dic' version 2.4.1 from
2010-06-29.

'_exptl_absorpt_correction_type' value 'Multi-scan' changed
to 'multi-scan' according to
'/home/adriana/struct/CIF-dictionaries/cif_core.dic' dictionary named
'cif_core.dic' version 2.4.1 from 2010-06-29.

Automatic conversion script
Id: cif_fix_enum 1555 2011-01-17 13:19:09Z saulius 

The following automatic conversions were performed:

'_chemical_melting_point' tag was changed to
'_chemical_melting_point_gt' since the value was specified 'more
than' ('>') a certain temperature. The value '>270 \%C' was changed
to '543.15' - it was converted from degrees Celsius(C) to Kelvins(K).

Automatic conversion script
Id: cif_fix_values 1569 2011-02-09 13:29:24Z adriana 
;
_cod_original_sg_symbol_H-M P-1
_cod_database_code 7150514

loop_
_symmetry_equiv_pos_as_xyz
'x, y, z'
'-x, -y, -z'

loop_
_atom_site_label
_atom_site_type_symbol
_atom_site_fract_x
_atom_site_fract_y
_atom_site_fract_z
_atom_site_U_iso_or_equiv
_atom_site_adp_type
_atom_site_occupancy
_atom_site_symmetry_multiplicity
_atom_site_calc_flag
_atom_site_refinement_flags
_atom_site_disorder_assembly
_atom_site_disorder_group
F1 F 0.14251(16) 0.03003(15) 0.36627(16) 0.0676(5) Uani 1 1 d . . .
F2 F 0.5653(2) 0.1721(2) 1.00907(17) 0.0932(7) Uani 1 1 d . . .
F1' F 1.31040(17) 0.95699(16) 0.59861(16) 0.0685(5) Uani 1 1 d . . .
F2' F 0.9970(2) 0.83721(18) 0.01138(16) 0.0809(6) Uani 1 1 d . . .
N1 N 0.5769(2) 0.3865(2) 0.33757(19) 0.0436(5) Uani 1 1 d . . .
H1 H 0.5913 0.4112 0.2755 0.052 Uiso 1 1 calc R . .
N2 N 0.6691(2) 0.4089(2) 0.66528(19) 0.0489(6) Uani 1 1 d . . .
H2 H 0.7366 0.4809 0.7006 0.059 Uiso 1 1 calc R . .
N1' N 0.8836(2) 0.5824(2) 0.62435(19) 0.0426(5) Uani 1 1 d . . .
N2' N 0.7831(2) 0.5785(2) 0.30429(19) 0.0441(6) Uani 1 1 d . . .
C2 C 0.6675(3) 0.4368(2) 0.4629(2) 0.0404(6) Uani 1 1 d . . .
C3 C 0.6074(3) 0.3725(2) 0.5354(2) 0.0386(6) Uani 1 1 d . . .
C4 C 0.3639(3) 0.1892(2) 0.4628(3) 0.0441(6) Uani 1 1 d . . .
H4 H 0.3679 0.1784 0.5414 0.053 Uiso 1 1 calc R . .
C5 C 0.2508(3) 0.1189(3) 0.3565(3) 0.0469(7) Uani 1 1 d . . .
C6 C 0.2377(3) 0.1311(3) 0.2368(3) 0.0513(7) Uani 1 1 d . . .
H6 H 0.1575 0.0801 0.1674 0.062 Uiso 1 1 calc R . .
C7 C 0.3427(3) 0.2180(3) 0.2215(3) 0.0493(7) Uani 1 1 d . . .
H7 H 0.3353 0.2279 0.1420 0.059 Uiso 1 1 calc R . .
C8 C 0.6375(3) 0.3450(2) 0.7488(2) 0.0389(6) Uani 1 1 d . . .
C9 C 0.6397(3) 0.4234(3) 0.8741(2) 0.0517(7) Uani 1 1 d . . .
H9 H 0.6569 0.5154 0.8990 0.062 Uiso 1 1 calc R . .
C10 C 0.6165(3) 0.3650(3) 0.9614(3) 0.0585(8) Uani 1 1 d . . .
H10 H 0.6185 0.4171 1.0455 0.070 Uiso 1 1 calc R . .
C11 C 0.5906(3) 0.2298(3) 0.9230(3) 0.0576(8) Uani 1 1 d . . .
C12 C 0.5897(3) 0.1499(3) 0.8011(3) 0.0501(7) Uani 1 1 d . . .
H12 H 0.5729 0.0580 0.7773 0.060 Uiso 1 1 calc R . .
C13 C 0.6143(3) 0.2086(3) 0.7138(2) 0.0451(7) Uani 1 1 d . . .
H13 H 0.6152 0.1558 0.6308 0.054 Uiso 1 1 calc R . .
C2' C 0.7968(3) 0.5366(2) 0.5049(2) 0.0390(6) Uani 1 1 d . . .
C3' C 0.8517(2) 0.6052(2) 0.4225(2) 0.0376(6) Uani 1 1 d . . .
C4' C 1.0907(3) 0.7943(2) 0.5000(2) 0.0438(6) Uani 1 1 d . . .
H4' H 1.0825 0.8099 0.4232 0.053 Uiso 1 1 calc R . .
C5' C 1.2056(3) 0.8638(2) 0.6075(3) 0.0464(7) Uani 1 1 d . . .
C6' C 1.2220(3) 0.8469(3) 0.7240(3) 0.0485(7) Uani 1 1 d . . .
H6' H 1.3020 0.8972 0.7939 0.058 Uiso 1 1 calc R . .
C7' C 1.1169(3) 0.7533(3) 0.7357(2) 0.0485(7) Uani 1 1 d . . .
H7' H 1.1254 0.7397 0.8135 0.058 Uiso 1 1 calc R . .
C8' C 0.8418(3) 0.6478(3) 0.2318(2) 0.0409(6) Uani 1 1 d . . .
C9' C 0.7807(3) 0.7464(3) 0.2072(2) 0.0543(7) Uani 1 1 d . . .
H9' H 0.7037 0.7699 0.2408 0.065 Uiso 1 1 calc R . .
C10' C 0.8327(3) 0.8106(3) 0.1332(3) 0.0588(8) Uani 1 1 d . . .
H10' H 0.7921 0.8778 0.1171 0.071 Uiso 1 1 calc R . .
C11' C 0.9445(3) 0.7737(3) 0.0844(2) 0.0515(7) Uani 1 1 d . . .
C12' C 1.0055(3) 0.6752(3) 0.1040(3) 0.0550(8) Uani 1 1 d . . .
H12' H 1.0808 0.6511 0.0680 0.066 Uiso 1 1 calc R . .
C13' C 0.9534(3) 0.6111(3) 0.1789(3) 0.0522(7) Uani 1 1 d . . .
H13' H 0.9938 0.5432 0.1934 0.063 Uiso 1 1 calc R . .
C3A C 0.4748(3) 0.2789(2) 0.4500(2) 0.0385(6) Uani 1 1 d . . .
C7A C 0.4614(3) 0.2918(2) 0.3278(2) 0.0399(6) Uani 1 1 d . . .
C3A' C 0.9878(2) 0.6998(2) 0.5116(2) 0.0385(6) Uani 1 1 d . . .
C7A' C 0.9998(3) 0.6811(2) 0.6298(2) 0.0395(6) Uani 1 1 d . . .

loop_
_atom_site_aniso_label
_atom_site_aniso_U_11
_atom_site_aniso_U_22
_atom_site_aniso_U_33
_atom_site_aniso_U_23
_atom_site_aniso_U_13
_atom_site_aniso_U_12
F1 0.0510(10) 0.0604(11) 0.0838(12) 0.0303(9) 0.0110(9) -0.0093(8)
F2 0.0952(14) 0.1265(18) 0.0755(12) 0.0694(13) 0.0219(11) 0.0037(12)
F1' 0.0568(10) 0.0618(11) 0.0729(11) 0.0257(9) 0.0071(8) -0.0164(8)
F2' 0.0966(14) 0.0871(13) 0.0699(12) 0.0468(11) 0.0296(10) 0.0008(10)
N1 0.0432(12) 0.0498(13) 0.0374(12) 0.0205(11) 0.0078(10) 0.0034(11)
N2 0.0518(14) 0.0440(13) 0.0398(13) 0.0149(11) 0.0014(11) -0.0059(11)
N1' 0.0421(12) 0.0440(13) 0.0391(13) 0.0158(10) 0.0081(10) 0.0048(10)
N2' 0.0439(12) 0.0485(13) 0.0397(13) 0.0202(11) 0.0092(10) 0.0038(10)
C2 0.0397(14) 0.0413(15) 0.0364(15) 0.0140(12) 0.0063(12) 0.0042(12)
C3 0.0390(14) 0.0376(14) 0.0397(15) 0.0159(12) 0.0103(12) 0.0068(12)
C4 0.0421(15) 0.0431(15) 0.0478(16) 0.0190(13) 0.0121(13) 0.0066(13)
C5 0.0407(15) 0.0374(15) 0.0576(18) 0.0164(14) 0.0108(14) -0.0001(13)
C6 0.0404(16) 0.0486(17) 0.0522(17) 0.0158(14) -0.0025(13) -0.0004(13)
C7 0.0470(16) 0.0511(17) 0.0448(16) 0.0188(13) 0.0050(13) 0.0039(14)
C8 0.0379(14) 0.0411(15) 0.0358(14) 0.0172(12) 0.0057(11) 0.0019(12)
C9 0.0518(17) 0.0515(17) 0.0437(16) 0.0112(14) 0.0100(13) 0.0060(14)
C10 0.0538(18) 0.074(2) 0.0366(16) 0.0128(15) 0.0129(13) -0.0005(16)
C11 0.0476(17) 0.082(2) 0.0506(18) 0.0415(18) 0.0093(14) 0.0009(16)
C12 0.0433(15) 0.0508(17) 0.0575(18) 0.0268(15) 0.0078(14) 0.0073(13)
C13 0.0449(15) 0.0466(16) 0.0407(15) 0.0150(13) 0.0100(12) 0.0059(13)
C2' 0.0391(14) 0.0357(14) 0.0431(15) 0.0159(12) 0.0108(12) 0.0087(12)
C3' 0.0348(14) 0.0353(14) 0.0440(15) 0.0162(12) 0.0114(12) 0.0069(11)
C4' 0.0443(15) 0.0423(15) 0.0453(15) 0.0196(13) 0.0101(13) 0.0059(13)
C5' 0.0424(15) 0.0361(15) 0.0548(17) 0.0154(13) 0.0108(14) -0.0019(12)
C6' 0.0428(15) 0.0433(16) 0.0458(16) 0.0091(13) 0.0031(13) -0.0019(13)
C7' 0.0496(16) 0.0493(17) 0.0425(16) 0.0166(13) 0.0060(13) 0.0088(14)
C8' 0.0377(14) 0.0442(15) 0.0335(14) 0.0127(12) 0.0032(12) 0.0000(12)
C9' 0.0650(19) 0.0588(19) 0.0483(17) 0.0234(15) 0.0210(15) 0.0252(16)
C10' 0.082(2) 0.0540(19) 0.0523(18) 0.0294(16) 0.0208(17) 0.0253(17)
C11' 0.0594(18) 0.0528(18) 0.0387(16) 0.0218(14) 0.0097(14) -0.0054(15)
C12' 0.0423(16) 0.070(2) 0.0534(18) 0.0253(16) 0.0132(14) 0.0087(15)
C13' 0.0458(16) 0.0575(18) 0.0593(18) 0.0305(15) 0.0121(14) 0.0120(14)
C3A 0.0380(14) 0.0362(14) 0.0417(15) 0.0156(12) 0.0106(12) 0.0074(12)
C7A 0.0391(14) 0.0378(14) 0.0434(15) 0.0171(12) 0.0105(12) 0.0067(12)
C3A' 0.0376(14) 0.0354(14) 0.0417(15) 0.0138(12) 0.0105(12) 0.0070(12)
C7A' 0.0375(14) 0.0376(14) 0.0409(15) 0.0123(12) 0.0103(12) 0.0062(12)

loop_
_atom_type_symbol
_atom_type_description
_atom_type_scat_dispersion_real
_atom_type_scat_dispersion_imag
_atom_type_scat_source
C C 0.0033 0.0016 'International Tables Vol C Tables 4.2.6.8 and 6.1.1.4'
H H 0.0000 0.0000 'International Tables Vol C Tables 4.2.6.8 and 6.1.1.4'
N N 0.0061 0.0033 'International Tables Vol C Tables 4.2.6.8 and 6.1.1.4'
F F 0.0171 0.0103 'International Tables Vol C Tables 4.2.6.8 and 6.1.1.4'

loop_
_geom_angle_atom_site_label_1
_geom_angle_atom_site_label_2
_geom_angle_atom_site_label_3
_geom_angle
_geom_angle_site_symmetry_1
_geom_angle_site_symmetry_3
_geom_angle_publ_flag
C7A N1 C2 109.5(2) . . ?
C7A N1 H1 125.2 . . ?
C2 N1 H1 125.2 . . ?
C3 N2 C8 128.8(2) . . ?
C3 N2 H2 115.6 . . ?
C8 N2 H2 115.6 . . ?
C2' N1' C7A' 106.7(2) . . ?
C3' N2' C8' 119.5(2) . . ?
N1 C2 C3 108.3(2) . . ?
N1 C2 C2' 123.7(2) . . ?
C3 C2 C2' 128.0(2) . . ?
N2 C3 C2 121.0(2) . . ?
N2 C3 C3A 131.5(2) . . ?
C2 C3 C3A 107.3(2) . . ?
C5 C4 C3A 117.7(2) . . ?
C5 C4 H4 121.1 . . ?
C3A C4 H4 121.1 . . ?
C4 C5 F1 118.8(2) . . ?
C4 C5 C6 124.0(2) . . ?
F1 C5 C6 117.2(2) . . ?
C7 C6 C5 119.7(2) . . ?
C7 C6 H6 120.1 . . ?
C5 C6 H6 120.1 . . ?
C6 C7 C7A 118.2(2) . . ?
C6 C7 H7 120.9 . . ?
C7A C7 H7 120.9 . . ?
C13 C8 C9 119.2(2) . . ?
C13 C8 N2 122.4(2) . . ?
C9 C8 N2 118.2(2) . . ?
C10 C9 C8 120.2(3) . . ?
C10 C9 H9 119.9 . . ?
C8 C9 H9 119.9 . . ?
C11 C10 C9 119.2(3) . . ?
C11 C10 H10 120.4 . . ?
C9 C10 H10 120.4 . . ?
C10 C11 F2 119.0(3) . . ?
C10 C11 C12 122.2(2) . . ?
F2 C11 C12 118.8(3) . . ?
C11 C12 C13 118.6(3) . . ?
C11 C12 H12 120.7 . . ?
C13 C12 H12 120.7 . . ?
C8 C13 C12 120.6(3) . . ?
C8 C13 H13 119.7 . . ?
C12 C13 H13 119.7 . . ?
N1' C2' C2 123.1(2) . . ?
N1' C2' C3' 111.9(2) . . ?
C2 C2' C3' 125.0(2) . . ?
N2' C3' C3A' 134.1(2) . . ?
N2' C3' C2' 122.5(2) . . ?
C3A' C3' C2' 103.4(2) . . ?
C5' C4' C3A' 116.7(2) . . ?
C5' C4' H4' 121.7 . . ?
C3A' C4' H4' 121.7 . . ?
F1' C5' C4' 118.0(2) . . ?
F1' C5' C6' 117.7(2) . . ?
C4' C5' C6' 124.2(2) . . ?
C5' C6' C7' 118.8(2) . . ?
C5' C6' H6' 120.6 . . ?
C7' C6' H6' 120.6 . . ?
C7A' C7' C6' 118.8(2) . . ?
C7A' C7' H7' 120.6 . . ?
C6' C7' H7' 120.6 . . ?
C9' C8' C13' 119.4(2) . . ?
C9' C8' N2' 120.0(2) . . ?
C13' C8' N2' 120.5(2) . . ?
C8' C9' C10' 120.6(3) . . ?
C8' C9' H9' 119.7 . . ?
C10' C9' H9' 119.7 . . ?
C11' C10' C9' 118.5(3) . . ?
C11' C10' H10' 120.7 . . ?
C9' C10' H10' 120.7 . . ?
C12' C11' C10' 122.7(2) . . ?
C12' C11' F2' 118.4(3) . . ?
C10' C11' F2' 118.9(3) . . ?
C11' C12' C13' 118.7(3) . . ?
C11' C12' H12' 120.7 . . ?
C13' C12' H12' 120.7 . . ?
C8' C13' C12' 120.1(3) . . ?
C8' C13' H13' 120.0 . . ?
C12' C13' H13' 120.0 . . ?
C4 C3A C7A 118.4(2) . . ?
C4 C3A C3 135.7(2) . . ?
C7A C3A C3 105.9(2) . . ?
N1 C7A C7 129.1(2) . . ?
N1 C7A C3A 109.0(2) . . ?
C7 C7A C3A 121.9(2) . . ?
C4' C3A' C7A' 120.7(2) . . ?
C4' C3A' C3' 134.1(2) . . ?
C7A' C3A' C3' 105.2(2) . . ?
C7' C7A' C3A' 120.8(2) . . ?
C7' C7A' N1' 126.4(2) . . ?
C3A' C7A' N1' 112.9(2) . . ?

loop_
_geom_bond_atom_site_label_1
_geom_bond_atom_site_label_2
_geom_bond_distance
_geom_bond_site_symmetry_2
_geom_bond_publ_flag
F1 C5 1.367(3) . ?
F2 C11 1.365(3) . ?
F1' C5' 1.370(3) . ?
F2' C11' 1.367(3) . ?
N1 C7A 1.364(3) . ?
N1 C2 1.386(3) . ?
N1 H1 0.8600 . ?
N2 C3 1.365(3) . ?
N2 C8 1.402(3) . ?
N2 H2 0.8600 . ?
N1' C2' 1.323(3) . ?
N1' C7A' 1.413(3) . ?
N2' C3' 1.281(3) . ?
N2' C8' 1.428(3) . ?
C2 C3 1.400(3) . ?
C2 C2' 1.411(3) . ?
C3 C3A 1.442(3) . ?
C4 C5 1.356(3) . ?
C4 C3A 1.405(3) . ?
C4 H4 0.9300 . ?
C5 C6 1.387(4) . ?
C6 C7 1.363(3) . ?
C6 H6 0.9300 . ?
C7 C7A 1.393(3) . ?
C7 H7 0.9300 . ?
C8 C13 1.381(3) . ?
C8 C9 1.389(3) . ?
C9 C10 1.378(4) . ?
C9 H9 0.9300 . ?
C10 C11 1.363(4) . ?
C10 H10 0.9300 . ?
C11 C12 1.367(4) . ?
C12 C13 1.382(3) . ?
C12 H12 0.9300 . ?
C13 H13 0.9300 . ?
C2' C3' 1.503(3) . ?
C3' C3A' 1.479(3) . ?
C4' C5' 1.372(3) . ?
C4' C3A' 1.382(3) . ?
C4' H4' 0.9300 . ?
C5' C6' 1.372(3) . ?
C6' C7' 1.390(3) . ?
C6' H6' 0.9300 . ?
C7' C7A' 1.379(3) . ?
C7' H7' 0.9300 . ?
C8' C9' 1.376(3) . ?
C8' C13' 1.379(4) . ?
C9' C10' 1.379(4) . ?
C9' H9' 0.9300 . ?
C10' C11' 1.359(4) . ?
C10' H10' 0.9300 . ?
C11' C12' 1.355(4) . ?
C12' C13' 1.387(3) . ?
C12' H12' 0.9300 . ?
C13' H13' 0.9300 . ?
C3A C7A 1.418(3) . ?
C3A' C7A' 1.404(3) . ?

loop_
_geom_torsion_atom_site_label_1
_geom_torsion_atom_site_label_2
_geom_torsion_atom_site_label_3
_geom_torsion_atom_site_label_4
_geom_torsion
_geom_torsion_site_symmetry_1
_geom_torsion_site_symmetry_2
_geom_torsion_site_symmetry_3
_geom_torsion_site_symmetry_4
_geom_torsion_publ_flag
C7A N1 C2 C3 -0.3(3) . . . . ?
C7A N1 C2 C2' -179.9(2) . . . . ?
C8 N2 C3 C2 -170.1(2) . . . . ?
C8 N2 C3 C3A 15.4(5) . . . . ?
N1 C2 C3 N2 -175.6(2) . . . . ?
C2' C2 C3 N2 4.1(4) . . . . ?
N1 C2 C3 C3A 0.2(3) . . . . ?
C2' C2 C3 C3A 179.8(2) . . . . ?
C3A C4 C5 F1 179.3(2) . . . . ?
C3A C4 C5 C6 -0.5(4) . . . . ?
C4 C5 C6 C7 0.0(4) . . . . ?
F1 C5 C6 C7 -179.8(2) . . . . ?
C5 C6 C7 C7A 0.4(4) . . . . ?
C3 N2 C8 C13 42.5(4) . . . . ?
C3 N2 C8 C9 -141.9(3) . . . . ?
C13 C8 C9 C10 -1.1(4) . . . . ?
N2 C8 C9 C10 -176.7(2) . . . . ?
C8 C9 C10 C11 -0.4(4) . . . . ?
C9 C10 C11 F2 -179.0(2) . . . . ?
C9 C10 C11 C12 1.4(4) . . . . ?
C10 C11 C12 C13 -0.8(4) . . . . ?
F2 C11 C12 C13 179.5(2) . . . . ?
C9 C8 C13 C12 1.7(4) . . . . ?
N2 C8 C13 C12 177.1(2) . . . . ?
C11 C12 C13 C8 -0.8(4) . . . . ?
C7A' N1' C2' C2 -179.5(2) . . . . ?
C7A' N1' C2' C3' -0.4(3) . . . . ?
N1 C2 C2' N1' -178.9(2) . . . . ?
C3 C2 C2' N1' 1.5(4) . . . . ?
N1 C2 C2' C3' 2.2(4) . . . . ?
C3 C2 C2' C3' -177.5(2) . . . . ?
C8' N2' C3' C3A' 1.3(4) . . . . ?
C8' N2' C3' C2' 179.9(2) . . . . ?
N1' C2' C3' N2' -178.5(2) . . . . ?
C2 C2' C3' N2' 0.5(4) . . . . ?
N1' C2' C3' C3A' 0.5(3) . . . . ?
C2 C2' C3' C3A' 179.6(2) . . . . ?
C3A' C4' C5' F1' 179.2(2) . . . . ?
C3A' C4' C5' C6' -1.3(4) . . . . ?
F1' C5' C6' C7' 179.8(2) . . . . ?
C4' C5' C6' C7' 0.3(4) . . . . ?
C5' C6' C7' C7A' -0.1(4) . . . . ?
C3' N2' C8' C9' -104.9(3) . . . . ?
C3' N2' C8' C13' 79.3(3) . . . . ?
C13' C8' C9' C10' -1.7(4) . . . . ?
N2' C8' C9' C10' -177.5(2) . . . . ?
C8' C9' C10' C11' 0.5(4) . . . . ?
C9' C10' C11' C12' 0.9(4) . . . . ?
C9' C10' C11' F2' -179.8(2) . . . . ?
C10' C11' C12' C13' -1.2(4) . . . . ?
F2' C11' C12' C13' 179.5(2) . . . . ?
C9' C8' C13' C12' 1.4(4) . . . . ?
N2' C8' C13' C12' 177.3(2) . . . . ?
C11' C12' C13' C8' -0.1(4) . . . . ?
C5 C4 C3A C7A 0.7(4) . . . . ?
C5 C4 C3A C3 178.0(3) . . . . ?
N2 C3 C3A C4 -2.4(5) . . . . ?
C2 C3 C3A C4 -177.5(3) . . . . ?
N2 C3 C3A C7A 175.1(3) . . . . ?
C2 C3 C3A C7A 0.0(3) . . . . ?
C2 N1 C7A C7 178.3(3) . . . . ?
C2 N1 C7A C3A 0.3(3) . . . . ?
C6 C7 C7A N1 -178.0(3) . . . . ?
C6 C7 C7A C3A -0.2(4) . . . . ?
C4 C3A C7A N1 177.9(2) . . . . ?
C3 C3A C7A N1 -0.2(3) . . . . ?
C4 C3A C7A C7 -0.3(4) . . . . ?
C3 C3A C7A C7 -178.3(2) . . . . ?
C5' C4' C3A' C7A' 2.2(4) . . . . ?
C5' C4' C3A' C3' -179.6(3) . . . . ?
N2' C3' C3A' C4' 0.0(5) . . . . ?
C2' C3' C3A' C4' -178.8(3) . . . . ?
N2' C3' C3A' C7A' 178.5(3) . . . . ?
C2' C3' C3A' C7A' -0.4(3) . . . . ?
C6' C7' C7A' C3A' 1.0(4) . . . . ?
C6' C7' C7A' N1' 179.9(2) . . . . ?
C4' C3A' C7A' C7' -2.1(4) . . . . ?
C3' C3A' C7A' C7' 179.2(2) . . . . ?
C4' C3A' C7A' N1' 178.9(2) . . . . ?
C3' C3A' C7A' N1' 0.2(3) . . . . ?
C2' N1' C7A' C7' -178.8(3) . . . . ?
C2' N1' C7A' C3A' 0.2(3) . . . . ?

loop_
_cod_related_entry_id
_cod_related_entry_database
_cod_related_entry_code
1 ChemSpider 21189058
